data_7001458
loop_
_publ_author_name
'K\"uhnel, Moritz F.'
'Lentz, Dieter'

_publ_section_title
;
 Hydrometalation of fluoroallenes
;
_journal_issue 24
_journal_name_full 'Dalton Transactions'
_journal_page_first 4747
_journal_page_last 4755
_journal_paper_doi 10.1039/b903300a
_journal_year 2009
_chemical_formula_moiety 'C11 H8 F2 Mo O3'
_chemical_formula_sum 'C11 H8 F2 Mo O3'
_chemical_formula_weight 322.11
_chemical_name_common
;Cyclopentadienyl(2,2-difluoro-1-
methylvinyl)tricarbonylmolybdenum
;
_chemical_name_systematic
;
Cyclopentadienyl(2,2-difluoro-1-methylvinyl)tricarbonylmolybdenum
;
_space_group_IT_number 14
_symmetry_cell_setting monoclinic
_symmetry_space_group_name_Hall '-P 2yn'
_symmetry_space_group_name_H-M 'P 1 21/n 1'
_atom_sites_solution_hydrogens geom
_atom_sites_solution_primary direct
_atom_sites_solution_secondary difmap
_audit_creation_method SHELXL-97
_cell_angle_alpha 90.00
_cell_angle_beta 95.309(4)
_cell_angle_gamma 90.00
_cell_formula_units_Z 4
_cell_length_a 11.084(2)
_cell_length_b 8.951(2)
_cell_length_c 11.548(2)
_cell_measurement_reflns_used 806
_cell_measurement_temperature 173(2)
_cell_measurement_theta_max 30.12
_cell_measurement_theta_min 2.67
_cell_volume 1140.8(4)
_computing_cell_refinement 'SAINT (Bruker-AXS)'
_computing_data_collection 'SMART (Bruker-AXS)'
_computing_data_reduction 'SAINT (Bruker-AXS)'
_computing_structure_refinement 'SHELXL-97 (Sheldrick, 1997)'
_computing_structure_solution 'SHELXS-97 (Sheldrick, 1997)'
_diffrn_ambient_temperature 173(2)
_diffrn_measured_fraction_theta_full 0.989
_diffrn_measured_fraction_theta_max 0.989
_diffrn_measurement_device_type 'SMART-CCD Bruker-AXS'
_diffrn_measurement_method 'omega scan'
_diffrn_radiation_monochromator graphite
_diffrn_radiation_source 'sealed tube'
_diffrn_radiation_type MoK\a
_diffrn_radiation_wavelength 0.71069
_diffrn_reflns_av_R_equivalents 0.0226
_diffrn_reflns_av_sigmaI/netI 0.0339
_diffrn_reflns_limit_h_max 15
_diffrn_reflns_limit_h_min -15
_diffrn_reflns_limit_k_max 12
_diffrn_reflns_limit_k_min -7
_diffrn_reflns_limit_l_max 12
_diffrn_reflns_limit_l_min -16
_diffrn_reflns_number 7686
_diffrn_reflns_theta_full 30.49
_diffrn_reflns_theta_max 30.49
_diffrn_reflns_theta_min 2.44
_exptl_absorpt_coefficient_mu 1.168
_exptl_absorpt_correction_type multi-scan
_exptl_absorpt_process_details 'SADABS (Bruker-AXS)'
_exptl_crystal_colour yellow
_exptl_crystal_density_diffrn 1.875
_exptl_crystal_density_method 'not measured'
_exptl_crystal_description prism
_exptl_crystal_F_000 632
_exptl_crystal_size_max 0.26
_exptl_crystal_size_mid 0.18
_exptl_crystal_size_min 0.08
_refine_diff_density_max 0.889
_refine_diff_density_min -0.450
_refine_diff_density_rms 0.091
_refine_ls_extinction_method none
_refine_ls_goodness_of_fit_ref 1.037
_refine_ls_hydrogen_treatment constr
_refine_ls_matrix_type full
_refine_ls_number_parameters 155
_refine_ls_number_reflns 3439
_refine_ls_number_restraints 0
_refine_ls_restrained_S_all 1.037
_refine_ls_R_factor_all 0.0465
_refine_ls_R_factor_gt 0.0272
_refine_ls_shift/su_max 0.001
_refine_ls_shift/su_mean 0.000
_refine_ls_structure_factor_coef Fsqd
_refine_ls_weighting_details 'calc w=1/[\s^2^(Fo^2^)+(0.0264P)^2^+0.5270P] where P=(Fo^2^+2Fc^2^)/3'
_refine_ls_weighting_scheme calc
_refine_ls_wR_factor_gt 0.0568
_refine_ls_wR_factor_ref 0.0636
_reflns_number_gt 2625
_reflns_number_total 3439
_reflns_threshold_expression >2sigma(I)
_cod_data_source_file b903300a.txt
_cod_data_source_block mo13m
_cod_original_sg_symbol_H-M P2(1)/n
_cod_database_code 7001458

loop_
_symmetry_equiv_pos_as_xyz
'x, y, z'
'-x+1/2, y+1/2, -z+1/2'
'-x, -y, -z'
'x-1/2, -y-1/2, z-1/2'

loop_
_atom_site_label
_atom_site_type_symbol
_atom_site_fract_x
_atom_site_fract_y
_atom_site_fract_z
_atom_site_U_iso_or_equiv
_atom_site_adp_type
_atom_site_occupancy
_atom_site_symmetry_multiplicity
_atom_site_calc_flag
_atom_site_refinement_flags
_atom_site_disorder_assembly
_atom_site_disorder_group
Mo1 Mo 0.723381(17) 0.29097(2) 0.467649(16) 0.02143(6) Uani 1 1 d . . .
F1 F 0.93239(17) 0.4182(2) 0.80177(15) 0.0584(5) Uani 1 1 d . . .
F2 F 0.96707(16) 0.4472(3) 0.62339(17) 0.0635(6) Uani 1 1 d . . .
O3 O 0.78387(19) 0.6341(2) 0.47324(17) 0.0439(5) Uani 1 1 d . . .
C3O C 0.7598(2) 0.5100(3) 0.4741(2) 0.0303(5) Uani 1 1 d . . .
O1 O 0.47528(19) 0.2272(3) 0.5680(2) 0.0601(6) Uani 1 1 d . . .
C2 C 0.7796(3) 0.3357(3) 0.6576(2) 0.0337(6) Uani 1 1 d . . .
O2 O 0.5236(2) 0.4207(3) 0.2844(2) 0.0576(6) Uani 1 1 d . . .
C1R C 0.7665(3) 0.0342(3) 0.4521(3) 0.0415(7) Uani 1 1 d . . .
H1R H 0.7217 -0.0385 0.4865 0.050 Uiso 1 1 calc R . .
C5R C 0.8720(3) 0.1021(3) 0.5023(3) 0.0444(7) Uani 1 1 d . . .
H5R H 0.9093 0.0828 0.5763 0.053 Uiso 1 1 calc R . .
C2R C 0.7400(3) 0.0948(3) 0.3404(2) 0.0414(7) Uani 1 1 d . . .
H2R H 0.6740 0.0701 0.2883 0.050 Uiso 1 1 calc R . .
C4R C 0.9125(2) 0.2048(4) 0.4219(3) 0.0465(8) Uani 1 1 d . . .
H4R H 0.9808 0.2651 0.4335 0.056 Uiso 1 1 calc R . .
C1 C 0.8844(3) 0.3959(3) 0.6898(2) 0.0412(7) Uani 1 1 d . . .
C3R C 0.8314(3) 0.2001(4) 0.3212(3) 0.0455(7) Uani 1 1 d . . .
H3R H 0.8367 0.2560 0.2540 0.055 Uiso 1 1 calc R . .
C1O C 0.5672(3) 0.2551(3) 0.5357(2) 0.0387(6) Uani 1 1 d . . .
C2O C 0.5974(3) 0.3748(3) 0.3509(2) 0.0380(6) Uani 1 1 d . . .
C3 C 0.7069(3) 0.2853(4) 0.7549(2) 0.0598(10) Uani 1 1 d . . .
H3 H 0.7535 0.3004 0.8282 0.090 Uiso 1 1 calc R . .
H2 H 0.6877 0.1812 0.7454 0.090 Uiso 1 1 calc R . .
H1 H 0.6334 0.3422 0.7528 0.090 Uiso 1 1 calc R . .

loop_
_atom_site_aniso_label
_atom_site_aniso_U_11
_atom_site_aniso_U_22
_atom_site_aniso_U_33
_atom_site_aniso_U_23
_atom_site_aniso_U_13
_atom_site_aniso_U_12
Mo1 0.02046(9) 0.02384(10) 0.01994(9) -0.00014(9) 0.00163(6) 0.00121(9)
F1 0.0648(12) 0.0613(12) 0.0441(10) -0.0086(9) -0.0221(9) 0.0067(10)
F2 0.0394(10) 0.0907(16) 0.0588(12) -0.0037(11) -0.0030(9) -0.0169(10)
O3 0.0510(12) 0.0322(11) 0.0472(11) -0.0015(9) -0.0023(9) -0.0019(10)
C3O 0.0299(12) 0.0336(14) 0.0266(12) -0.0011(10) -0.0014(10) 0.0013(11)
O1 0.0333(11) 0.0847(18) 0.0646(15) 0.0016(13) 0.0169(10) -0.0046(12)
C2 0.0427(15) 0.0310(13) 0.0263(11) 0.0006(10) -0.0023(10) 0.0058(11)
O2 0.0545(14) 0.0539(14) 0.0586(14) 0.0150(12) -0.0259(11) -0.0041(12)
C1R 0.0478(16) 0.0276(14) 0.0510(17) -0.0021(12) 0.0140(13) 0.0018(12)
C5R 0.0432(16) 0.0446(17) 0.0437(15) -0.0096(13) -0.0050(13) 0.0223(14)
C2R 0.0425(15) 0.0404(16) 0.0405(15) -0.0180(12) -0.0008(12) 0.0040(13)
C4R 0.0269(13) 0.0423(16) 0.073(2) -0.0217(16) 0.0163(13) -0.0023(13)
C1 0.0423(16) 0.0450(17) 0.0342(13) -0.0035(12) -0.0083(12) 0.0060(13)
C3R 0.0579(18) 0.0449(17) 0.0376(14) -0.0019(13) 0.0254(13) 0.0086(16)
C1O 0.0322(13) 0.0463(16) 0.0377(14) 0.0008(12) 0.0045(11) 0.0009(12)
C2O 0.0396(15) 0.0329(14) 0.0404(14) 0.0013(12) -0.0027(12) -0.0049(12)
C3 0.079(2) 0.074(2) 0.0266(13) 0.0031(15) 0.0045(14) -0.023(2)

loop_
_atom_type_symbol
_atom_type_description
_atom_type_scat_dispersion_real
_atom_type_scat_dispersion_imag
_atom_type_scat_source
C C 0.0033 0.0016 'International Tables Vol C Tables 4.2.6.8 and 6.1.1.4'
H H 0.0000 0.0000 'International Tables Vol C Tables 4.2.6.8 and 6.1.1.4'
O O 0.0106 0.0060 'International Tables Vol C Tables 4.2.6.8 and 6.1.1.4'
F F 0.0171 0.0103 'International Tables Vol C Tables 4.2.6.8 and 6.1.1.4'
Mo Mo -1.6832 0.6857 'International Tables Vol C Tables 4.2.6.8 and 6.1.1.4'

loop_
_geom_angle_atom_site_label_1
_geom_angle_atom_site_label_2
_geom_angle_atom_site_label_3
_geom_angle
_geom_angle_site_symmetry_1
_geom_angle_site_symmetry_3
_geom_angle_publ_flag
C1O Mo1 C2O 75.40(12) . . ?
C1O Mo1 C3O 108.83(11) . . ?
C2O Mo1 C3O 77.48(11) . . ?
C1O Mo1 C2 79.48(11) . . ?
C2O Mo1 C2 134.60(11) . . ?
C3O Mo1 C2 75.74(10) . . ?
C1O Mo1 C2R 104.59(11) . . ?
C2O Mo1 C2R 87.02(11) . . ?
C3O Mo1 C2R 137.84(10) . . ?
C2 Mo1 C2R 136.19(10) . . ?
C1O Mo1 C3R 139.51(12) . . ?
C2O Mo1 C3R 90.89(12) . . ?
C3O Mo1 C3R 104.84(11) . . ?
C2 Mo1 C3R 131.16(11) . . ?
C2R Mo1 C3R 35.72(11) . . ?
C1O Mo1 C4R 149.93(12) . . ?
C2O Mo1 C4R 123.84(12) . . ?
C3O Mo1 C4R 98.59(11) . . ?
C2 Mo1 C4R 96.04(11) . . ?
C2R Mo1 C4R 58.63(11) . . ?
C3R Mo1 C4R 35.12(11) . . ?
C1O Mo1 C1R 93.60(11) . . ?
C2O Mo1 C1R 116.69(11) . . ?
C3O Mo1 C1R 156.34(10) . . ?
C2 Mo1 C1R 101.94(10) . . ?
C2R Mo1 C1R 35.03(10) . . ?
C3R Mo1 C1R 58.53(10) . . ?
C4R Mo1 C1R 57.94(11) . . ?
C1O Mo1 C5R 115.74(12) . . ?
C2O Mo1 C5R 144.57(11) . . ?
C3O Mo1 C5R 123.93(11) . . ?
C2 Mo1 C5R 80.63(10) . . ?
C2R Mo1 C5R 57.95(10) . . ?
C3R Mo1 C5R 58.17(11) . . ?
C4R Mo1 C5R 34.85(11) . . ?
C1R Mo1 C5R 34.33(10) . . ?
O3 C3O Mo1 176.6(2) . . ?
C1 C2 C3 115.7(3) . . ?
C1 C2 Mo1 120.6(2) . . ?
C3 C2 Mo1 123.4(2) . . ?
C5R C1R C2R 108.0(3) . . ?
C5R C1R Mo1 73.25(16) . . ?
C2R C1R Mo1 70.53(16) . . ?
C1R C5R C4R 108.4(3) . . ?
C1R C5R Mo1 72.42(16) . . ?
C4R C5R Mo1 71.42(16) . . ?
C1R C2R C3R 108.0(3) . . ?
C1R C2R Mo1 74.45(16) . . ?
C3R C2R Mo1 72.16(15) . . ?
C3R C4R C5R 107.9(3) . . ?
C3R C4R Mo1 71.25(15) . . ?
C5R C4R Mo1 73.73(15) . . ?
C2 C1 F2 128.5(3) . . ?
C2 C1 F1 126.1(3) . . ?
F2 C1 F1 105.4(2) . . ?
C4R C3R C2R 107.7(3) . . ?
C4R C3R Mo1 73.63(15) . . ?
C2R C3R Mo1 72.12(15) . . ?
O1 C1O Mo1 174.8(3) . . ?
O2 C2O Mo1 178.7(3) . . ?

loop_
_geom_bond_atom_site_label_1
_geom_bond_atom_site_label_2
_geom_bond_distance
_geom_bond_site_symmetry_2
_geom_bond_publ_flag
Mo1 C1O 1.993(3) . ?
Mo1 C2O 1.996(3) . ?
Mo1 C3O 2.002(3) . ?
Mo1 C2 2.260(3) . ?
Mo1 C2R 2.308(3) . ?
Mo1 C3R 2.308(3) . ?
Mo1 C4R 2.339(3) . ?
Mo1 C1R 2.358(3) . ?
Mo1 C5R 2.369(3) . ?
F1 C1 1.367(3) . ?
F2 C1 1.330(3) . ?
O3 C3O 1.142(3) . ?
O1 C1O 1.144(3) . ?
C2 C1 1.302(4) . ?
C2 C3 1.510(4) . ?
O2 C2O 1.146(3) . ?
C1R C5R 1.395(4) . ?
C1R C2R 1.405(4) . ?
C5R C4R 1.410(4) . ?
C2R C3R 1.416(4) . ?
C4R C3R 1.402(5) . ?
